data_7033826
loop_
_publ_author_name
'Wang, Ya'
'Sun, Ming-Hui'
'Li, Feng-Yan'
'Sun, Zhi-Xia'
'Xu, Lin'

_publ_section_title
;
 Assembly of cyanometalate-functionalized phosphotungstates with magnetic
 properties and bifunctional electrocatalytic activities.
;
_journal_issue 10
_journal_name_full 'Dalton transactions (Cambridge, England : 2003)'
_journal_page_first 4504
_journal_page_last 4511
_journal_paper_doi 10.1039/c4dt03447c
_journal_volume 44
_journal_year 2015
_chemical_formula_sum 'C158 H446 Co4 Fe N39 O324 P8 W68'
_chemical_formula_weight 21118.67
_space_group_IT_number 2
_symmetry_cell_setting triclinic
_symmetry_space_group_name_Hall '-P 1'
_symmetry_space_group_name_H-M 'P -1'
_atom_sites_solution_primary direct
_atom_sites_solution_secondary difmap
_audit_creation_method SHELXL-97
_audit_update_record
;
2014-12-29 deposited with the CCDC.
2015-01-26 downloaded from the CCDC.
;
_cell_angle_alpha 102.560(2)
_cell_angle_beta 91.503(2)
_cell_angle_gamma 108.559(2)
_cell_formula_units_Z 1
_cell_length_a 20.1703(18)
_cell_length_b 23.707(2)
_cell_length_c 26.305(3)
_cell_measurement_reflns_used 8052
_cell_measurement_temperature 273(2)
_cell_measurement_theta_max 25.02
_cell_measurement_theta_min 1.36
_cell_volume 11576.9(19)
_computing_cell_refinement 'SAINT (Bruker, 1999)'
_computing_data_collection 'SMART (Bruker, 1997)'
_computing_data_reduction SAINT
_computing_molecular_graphics 'DIAMOND (Brandenburg, 1999)'
_computing_publication_material SHELXL-97
_computing_structure_refinement 'SHELXL-97 (Sheldrick, 1997)'
_computing_structure_solution 'SHELXS-97 (Sheldrick, 1990)'
_diffrn_ambient_temperature 273(2)
_diffrn_measured_fraction_theta_full 0.973
_diffrn_measured_fraction_theta_max 0.973
_diffrn_measurement_device_type 'Bruker APEX CCD area-detector'
_diffrn_measurement_method '\w scans'
_diffrn_radiation_monochromator graphite
_diffrn_radiation_source 'fine-focus sealed tube'
_diffrn_radiation_type MoK\a
_diffrn_radiation_wavelength 0.71073
_diffrn_reflns_av_R_equivalents 0.0603
_diffrn_reflns_av_sigmaI/netI 0.1554
_diffrn_reflns_limit_h_max 24
_diffrn_reflns_limit_h_min -19
_diffrn_reflns_limit_k_max 28
_diffrn_reflns_limit_k_min -27
_diffrn_reflns_limit_l_max 31
_diffrn_reflns_limit_l_min -31
_diffrn_reflns_number 58029
_diffrn_reflns_theta_full 25.11
_diffrn_reflns_theta_max 25.11
_diffrn_reflns_theta_min 1.36
_exptl_absorpt_coefficient_mu 17.112
_exptl_absorpt_correction_T_max 0.044
_exptl_absorpt_correction_T_min 0.014
_exptl_absorpt_correction_type multi-scan
_exptl_absorpt_process_details 'SADABS (Sheldrick, 1996)'
_exptl_crystal_colour Dark-red
_exptl_crystal_density_diffrn 3.029
_exptl_crystal_density_method 'not measured'
_exptl_crystal_description Rhombic-block
_exptl_crystal_F_000 9545
_exptl_crystal_size_max 0.33
_exptl_crystal_size_mid 0.24
_exptl_crystal_size_min 0.18
_platon_squeeze_details
;
;
_refine_diff_density_max 5.585
_refine_diff_density_min -2.121
_refine_diff_density_rms 0.500
_refine_ls_extinction_method none
_refine_ls_goodness_of_fit_ref 1.004
_refine_ls_matrix_type full
_refine_ls_number_parameters 1847
_refine_ls_number_reflns 40206
_refine_ls_number_restraints 832
_refine_ls_restrained_S_all 0.995
_refine_ls_R_factor_all 0.1466
_refine_ls_R_factor_gt 0.0829
_refine_ls_shift/su_max 0.001
_refine_ls_shift/su_mean 0.000
_refine_ls_structure_factor_coef Fsqd
_refine_ls_weighting_details 'calc w=1/[\s^2^(Fo^2^)+(0.0816P)^2^+0.0000P] where P=(Fo^2^+2Fc^2^)/3'
_refine_ls_weighting_scheme calc
_refine_ls_wR_factor_gt 0.1924
_refine_ls_wR_factor_ref 0.2099
_reflns_number_gt 19519
_reflns_number_total 40206
_reflns_threshold_expression >2sigma(I)
_cod_data_source_file c4dt03447c2.cif
_cod_data_source_block 2
_cod_depositor_comments 'Adding full bibliography for 7033825--7033826.cif.'
_cod_database_code 7033826

loop_
_symmetry_equiv_pos_as_xyz
'x, y, z'
'-x, -y, -z'

loop_
_atom_site_label
_atom_site_type_symbol
_atom_site_fract_x
_atom_site_fract_y
_atom_site_fract_z
_atom_site_U_iso_or_equiv
_atom_site_adp_type
_atom_site_occupancy
_atom_site_symmetry_multiplicity
_atom_site_calc_flag
_atom_site_refinement_flags
O1 O 0.2236(9) 0.4487(8) 0.2945(7) 0.037(4) Uani 1 1 d U
O2 O 0.1535(8) 0.3769(7) 0.2156(6) 0.027(4) Uani 1 1 d U
O3 O 0.2877(8) 0.4242(7) 0.2164(6) 0.029(4) Uani 1 1 d U
O4 O 0.2082(9) 0.4894(8) 0.2159(7) 0.036(4) Uani 1 1 d U
O5 O 0.2802(9) 0.3925(7) 0.0951(6) 0.033(4) Uani 1 1 d U
O6 O 0.2027(9) 0.4585(8) 0.0924(7) 0.040(5) Uani 1 1 d U
O7 O 0.1441(9) 0.3447(8) 0.0903(7) 0.040(5) Uani 1 1 d U
O8 O 0.2026(8) 0.3810(7) 0.0143(6) 0.025(4) Uani 1 1 d U
O9 O 0.2323(10) 0.5377(8) 0.3811(7) 0.046(5) Uani 1 1 d U
O10 O 0.1679(9) 0.4079(8) 0.3754(7) 0.037(5) Uani 1 1 d U
O11 O 0.0624(9) 0.3976(8) 0.2930(7) 0.039(5) Uani 1 1 d U
O12 O 0.1271(10) 0.5209(8) 0.2963(7) 0.048(5) Uani 1 1 d U
O13 O 0.1711(9) 0.3211(8) 0.2950(7) 0.043(5) Uani 1 1 d U
O14 O 0.2982(10) 0.5759(8) 0.2996(7) 0.046(5) Uani 1 1 d U
O15 O 0.3762(8) 0.5094(7) 0.2999(6) 0.028(4) Uani 1 1 d U
O16 O 0.3058(9) 0.3680(8) 0.2967(7) 0.041(5) Uani 1 1 d U
O17 O 0.3123(9) 0.4609(8) 0.3751(7) 0.037(5) Uani 1 1 d U
O18 O 0.2522(10) 0.3382(9) 0.3881(8) 0.056(6) Uani 1 1 d U
O19 O 0.3799(9) 0.5883(9) 0.3948(7) 0.047(5) Uani 1 1 d U
O20 O -0.0557(9) 0.3472(7) 0.2280(6) 0.036(5) Uani 1 1 d U
O21 O 0.0561(9) 0.4409(8) 0.2064(6) 0.034(4) Uani 1 1 d U
O22 O 0.0539(9) 0.5634(8) 0.2353(7) 0.046(5) Uani 1 1 d U
O23 O 0.2005(9) 0.5963(8) 0.2385(7) 0.042(5) Uani 1 1 d U
O24 O 0.3394(10) 0.6636(9) 0.2443(7) 0.049(5) Uani 1 1 d U
O25 O 0.3578(9) 0.5507(8) 0.2167(7) 0.042(5) Uani 1 1 d U
O26 O 0.4866(10) 0.5375(10) 0.2446(7) 0.055(6) Uani 1 1 d U
O27 O 0.4098(10) 0.4183(9) 0.2403(7) 0.048(5) Uani 1 1 d U
O28 O 0.3645(11) 0.3027(11) 0.2405(7) 0.073(7) Uani 1 1 d U
O29 O 0.0501(10) 0.2926(8) 0.2292(7) 0.045(5) Uani 1 1 d U
O30 O 0.2297(11) 0.2927(9) 0.2086(8) 0.061(6) Uani 1 1 d U
O31 O 0.1186(12) 0.2060(10) 0.2320(8) 0.065(6) Uani 1 1 d U
O32 O 0.0252(10) 0.3304(8) 0.1467(7) 0.044(5) Uani 1 1 d U
O33 O 0.1149(10) 0.2537(8) 0.1494(7) 0.048(5) Uani 1 1 d U
O34 O 0.1195(9) 0.5188(8) 0.1505(7) 0.036(4) Uani 1 1 d U
O35 O 0.3367(10) 0.3321(8) 0.1550(7) 0.046(5) Uani 1 1 d U
O36 O 0.2775(10) 0.5763(9) 0.1563(7) 0.049(5) Uani 1 1 d U
O37 O 0.3998(10) 0.4617(9) 0.1580(8) 0.053(5) Uani 1 1 d U
O38 O -0.0644(11) 0.3033(9) 0.0595(8) 0.056(6) Uani 1 1 d U
O39 O 0.0466(9) 0.5227(9) 0.0668(7) 0.044(5) Uani 1 1 d U
O40 O 0.1883(10) 0.5545(9) 0.0689(7) 0.050(5) Uani 1 1 d U
O41 O 0.0499(9) 0.4120(8) 0.0868(7) 0.039(5) Uani 1 1 d U
O42 O 0.2271(10) 0.2621(9) 0.0896(8) 0.051(5) Uani 1 1 d U
O43 O 0.3513(9) 0.5202(8) 0.0971(7) 0.042(4) Uani 1 1 d U
O44 O 0.4743(11) 0.4973(10) 0.0779(8) 0.062(6) Uani 1 1 d U
O45 O 0.3979(10) 0.3781(8) 0.0736(7) 0.046(5) Uani 1 1 d U
O46 O 0.1027(13) 0.1626(11) 0.0621(8) 0.081(8) Uani 1 1 d U
O47 O 0.0392(10) 0.2529(9) 0.0620(7) 0.050(5) Uani 1 1 d U
O48 O 0.2825(10) 0.2974(9) 0.0098(8) 0.055(6) Uani 1 1 d U
O49 O 0.1467(9) 0.2493(8) 0.0056(7) 0.042(5) Uani 1 1 d U
O50 O 0.0532(9) 0.3320(8) 0.0033(6) 0.034(4) Uani 1 1 d U
O51 O 0.3519(10) 0.4411(8) 0.0151(7) 0.045(5) Uani 1 1 d U
O52 O 0.3357(10) 0.4742(9) -0.0787(8) 0.053(6) Uani 1 1 d U
O53 O 0.2729(9) 0.5044(8) 0.0141(7) 0.037(5) Uani 1 1 d U
O54 O 0.3289(9) 0.6210(8) 0.0747(7) 0.038(5) Uani 1 1 d U
O55 O 0.2716(11) 0.3544(10) -0.0631(9) 0.068(6) Uani 1 1 d U
O56 O 0.1877(10) 0.4197(9) -0.0683(8) 0.055(6) Uani 1 1 d U
O57 O 0.0415(10) 0.3688(8) -0.0883(7) 0.052(6) Uani 1 1 d U
O58 O 0.2103(12) 0.2277(9) -0.0871(8) 0.066(6) Uani 1 1 d U
O59 O 0.1284(10) 0.3086(9) -0.0670(8) 0.057(6) Uani 1 1 d U
O60 O 0.1086(9) 0.4485(8) 0.0083(7) 0.037(4) Uani 1 1 d U
O61 O 0.3560(10) 0.2600(11) 0.0737(8) 0.067(7) Uani 1 1 d U
O62 O -0.3336(8) 0.2708(7) 0.3692(6) 0.029(4) Uani 1 1 d U
O63 O -0.3375(9) 0.1695(7) 0.3844(6) 0.033(4) Uani 1 1 d U
O64 O -0.4298(9) 0.1791(8) 0.3201(7) 0.037(5) Uani 1 1 d U
O65 O -0.3025(9) 0.1983(8) 0.2982(7) 0.036(4) Uani 1 1 d U
O66 O -0.4275(10) -0.0448(9) 0.2396(8) 0.052(5) Uani 1 1 d U
O67 O -0.3789(9) 0.0320(8) 0.3296(7) 0.038(5) Uani 1 1 d U
O68 O -0.4723(9) 0.0437(8) 0.2632(7) 0.041(5) Uani 1 1 d U
O69 O -0.3424(9) 0.0593(8) 0.2399(7) 0.042(4) Uani 1 1 d U
O70 O -0.3043(10) -0.1435(10) 0.2228(8) 0.065(6) Uani 1 1 d U
O71 O -0.2949(10) 0.3512(9) 0.4626(7) 0.049(5) Uani 1 1 d U
O72 O -0.2179(9) 0.2620(8) 0.4418(7) 0.041(5) Uani 1 1 d U
O73 O -0.2559(10) 0.3831(8) 0.3660(7) 0.048(5) Uani 1 1 d U
O74 O -0.1799(9) 0.2969(8) 0.3491(7) 0.037(5) Uani 1 1 d U
O75 O -0.3877(8) 0.3568(7) 0.3919(6) 0.029(4) Uani 1 1 d U
O76 O -0.3447(9) 0.4105(8) 0.3069(6) 0.038(5) Uani 1 1 d U
O77 O -0.3006(8) 0.3087(7) 0.2749(6) 0.025(4) Uani 1 1 d U
O78 O -0.4317(10) 0.2850(9) 0.2957(7) 0.049(5) Uani 1 1 d U
O79 O -0.4721(8) 0.2490(7) 0.4007(6) 0.024(4) Uani 1 1 d U
O80 O -0.3796(9) 0.2394(8) 0.4656(7) 0.040(5) Uani 1 1 d U
O81 O -0.3038(9) 0.1699(8) 0.4775(7) 0.039(5) Uani 1 1 d U
O82 O -0.1586(9) 0.1848(8) 0.4680(7) 0.046(5) Uani 1 1 d U
O83 O -0.4298(10) 0.1498(8) 0.5173(7) 0.045(5) Uani 1 1 d U
O84 O -0.4782(9) 0.1422(8) 0.4135(7) 0.042(5) Uani 1 1 d U
O85 O -0.1953(9) 0.1832(8) 0.3638(7) 0.039(5) Uani 1 1 d U
O86 O -0.6029(9) 0.1673(9) 0.3964(7) 0.049(5) Uani 1 1 d U
O87 O -0.5469(9) 0.1978(8) 0.3087(7) 0.037(5) Uani 1 1 d U
O88 O -0.5286(11) 0.2319(9) 0.2138(8) 0.057(6) Uani 1 1 d U
O89 O -0.4052(10) 0.2078(9) 0.2215(8) 0.051(5) Uani 1 1 d U
O90 O -0.2880(10) 0.2685(9) 0.1701(7) 0.048(5) Uani 1 1 d U
O91 O -0.4224(11) 0.3459(9) 0.4914(7) 0.054(6) Uani 1 1 d U
O92 O -0.0958(11) 0.2384(9) 0.3018(7) 0.055(6) Uani 1 1 d U
O93 O -0.2075(10) 0.1413(9) 0.2580(7) 0.049(5) Uani 1 1 d U
O94 O -0.3123(10) 0.1559(9) 0.1882(7) 0.049(5) Uani 1 1 d U
O95 O -0.2666(9) 0.0894(8) 0.4023(7) 0.040(5) Uani 1 1 d U
O96 O -0.5232(9) 0.1229(8) 0.2262(7) 0.039(5) Uani 1 1 d U
O97 O -0.4102(9) 0.0699(8) 0.4314(7) 0.043(5) Uani 1 1 d U
O98 O -0.5624(10) 0.0865(8) 0.3255(7) 0.046(5) Uani 1 1 d U
O99 O -0.6612(11) -0.0235(10) 0.3179(9) 0.071(7) Uani 1 1 d U
O100 O -0.6034(11) 0.0081(9) 0.2325(8) 0.060(6) Uani 1 1 d U
O101 O -0.5166(11) 0.0061(10) 0.3607(8) 0.063(6) Uani 1 1 d U
O102 O -0.4883(12) -0.0438(10) 0.4386(9) 0.079(7) Uani 1 1 d U
O103 O -0.3605(11) -0.0217(9) 0.3976(8) 0.061(6) Uani 1 1 d U
O104 O -0.2199(12) -0.0036(10) 0.3833(10) 0.081(7) Uani 1 1 d U
O105 O -0.2376(11) 0.0478(9) 0.3065(8) 0.061(6) Uani 1 1 d U
O106 O -0.5831(10) 0.0395(9) 0.1360(8) 0.059(6) Uani 1 1 d U
O107 O -0.4439(11) 0.0710(10) 0.1668(8) 0.065(6) Uani 1 1 d U
O108 O -0.2648(11) 0.0558(9) 0.1668(8) 0.059(6) Uani 1 1 d U
O109 O -0.5176(13) -0.0295(11) 0.1669(10) 0.086(8) Uani 1 1 d U
O110 O -0.5642(12) -0.0678(10) 0.2730(9) 0.075(7) Uani 1 1 d U
O111 O -0.4436(11) -0.1526(9) 0.2500(8) 0.061(6) Uani 1 1 d U
O112 O -0.3191(11) -0.0630(10) 0.3038(8) 0.063(6) Uani 1 1 d U
O113 O -0.2860(11) -0.0337(9) 0.2146(8) 0.057(6) Uani 1 1 d U
O114 O -0.3474(12) 0.0766(11) 0.0906(9) 0.083(8) Uani 1 1 d U
O115 O -0.3995(11) -0.0219(10) 0.1386(9) 0.068(6) Uani 1 1 d U
O116 O -0.2082(10) 0.2468(8) 0.2447(7) 0.048(5) Uani 1 1 d U
O117 O -0.1570(13) 0.0504(10) 0.2239(9) 0.075(7) Uani 1 1 d U
O118 O -0.4071(12) -0.1180(10) 0.1579(9) 0.071(7) Uani 1 1 d U
O119 O -0.4717(11) -0.0832(10) 0.3324(8) 0.065(6) Uani 1 1 d U
O120 O -0.5257(13) -0.1393(11) 0.1880(10) 0.085(7) Uani 1 1 d U
O121 O -0.4949(14) -0.1267(12) 0.0896(10) 0.098(8) Uani 1 1 d U
O122 O -0.5722(15) -0.1929(12) 0.2734(11) 0.106(9) Uani 1 1 d U
Co1 Co 0.13838(18) 0.47027(17) 0.34523(13) 0.0324(9) Uani 1 1 d .
Co2 Co -0.22382(19) 0.33222(17) 0.41013(13) 0.0362(9) Uani 1 1 d .
Fe1 Fe 0.0000 0.5000 0.5000 0.0330(14) Uani 1 2 d S
P1 P 0.2181(3) 0.4340(3) 0.2330(2) 0.0122(13) Uani 1 1 d .
P2 P 0.2082(3) 0.3959(3) 0.0765(2) 0.0209(15) Uani 1 1 d .
P3 P -0.3522(3) 0.2011(3) 0.3420(2) 0.0149(13) Uani 1 1 d .
P4 P -0.4054(4) 0.0253(3) 0.2701(3) 0.0323(17) Uani 1 1 d U
N1 N 0.0800(12) 0.4849(11) 0.4031(9) 0.048(7) Uani 1 1 d .
N2 N -0.1350(13) 0.3978(12) 0.4466(9) 0.055(8) Uani 1 1 d .
N3 N 0.0555(16) 0.4113(13) 0.5439(11) 0.070(9) Uani 1 1 d .
C1 C 0.0500(14) 0.4933(12) 0.4398(10) 0.032(7) Uani 1 1 d U
C2 C -0.0826(15) 0.4352(14) 0.4680(10) 0.034(7) Uani 1 1 d .
C3 C 0.0354(14) 0.4458(13) 0.5276(11) 0.037(7) Uani 1 1 d U
O123 O -0.1729(11) 0.3022(9) 0.6319(8) 0.055(6) Uiso 1 1 d .
C4 C -0.124(2) 0.3453(19) 0.6181(17) 0.093(13) Uiso 1 1 d .
C5 C -0.1422(16) 0.3464(14) 0.5577(12) 0.051(8) Uiso 1 1 d .
N4 N -0.2080(12) 0.3627(11) 0.5584(9) 0.049(7) Uiso 1 1 d .
C7 C -0.2657(17) 0.3136(15) 0.5758(13) 0.059(9) Uiso 1 1 d .
C6 C -0.2352(17) 0.3150(15) 0.6312(13) 0.059(9) Uiso 1 1 d .
O124 O -0.1449(12) 0.3934(10) 0.2878(9) 0.068(7) Uiso 1 1 d .
C8 C -0.0965(17) 0.4427(15) 0.3349(13) 0.058(9) Uiso 1 1 d .
C9 C -0.0481(17) 0.4941(14) 0.3228(12) 0.055(9) Uiso 1 1 d .
N5 N -0.0955(12) 0.5225(11) 0.2974(9) 0.049(7) Uiso 1 1 d .
C10 C -0.1831(16) 0.4229(14) 0.2579(12) 0.053(9) Uiso 1 1 d .
C11 C -0.129(2) 0.4805(18) 0.2485(16) 0.086(12) Uiso 1 1 d .
O125 O 0.1637(14) 0.5962(11) -0.1329(10) 0.083(8) Uiso 1 1 d .
C12 C 0.101(2) 0.5638(18) -0.1154(15) 0.083(12) Uiso 1 1 d .
C13 C 0.1159(18) 0.5189(15) -0.0867(13) 0.064(10) Uiso 1 1 d .
N6 N 0.1668(14) 0.5510(12) -0.0410(10) 0.060(7) Uiso 1 1 d .
C15 C 0.236(2) 0.599(2) -0.0555(18) 0.103(14) Uiso 1 1 d .
C14 C 0.213(2) 0.636(2) -0.0901(18) 0.103(14) Uiso 1 1 d .
O126 O 0.9644(13) 0.6989(11) 0.6434(10) 0.082(7) Uiso 1 1 d .
C16 C 0.9777(15) 0.6639(13) 0.5920(11) 0.045(8) Uiso 1 1 d .
C17 C 1.0286(18) 0.7084(16) 0.5650(14) 0.069(10) Uiso 1 1 d .
N7 N 0.9896(13) 0.7514(12) 0.5541(10) 0.057(7) Uiso 1 1 d .
C19 C 0.984(2) 0.7852(19) 0.6017(17) 0.097(14) Uiso 1 1 d .
C18 C 0.9351(19) 0.7499(16) 0.6384(14) 0.070(10) Uiso 1 1 d .
O127 O -0.212(2) 0.5103(19) 0.4472(17) 0.172(15) Uiso 1 1 d .
C20 C -0.238(2) 0.5076(17) 0.4994(16) 0.083(12) Uiso 1 1 d .
C21 C -0.317(2) 0.4985(17) 0.5016(15) 0.077(11) Uiso 1 1 d .
N8 N -0.3268(18) 0.5418(16) 0.4727(14) 0.102(11) Uiso 1 1 d .
C23 C -0.306(2) 0.5256(19) 0.4163(17) 0.093(13) Uiso 1 1 d .
C22 C -0.236(2) 0.539(2) 0.4133(18) 0.101(14) Uiso 1 1 d .
O128 O 0.3527(18) 0.5721(18) 0.8418(15) 0.165(9) Uiso 1 1 d DU
C24 C 0.362(3) 0.635(2) 0.860(2) 0.156(9) Uiso 1 1 d DU
C25 C 0.424(3) 0.666(2) 0.834(2) 0.160(9) Uiso 1 1 d DU
N9 N 0.4877(19) 0.6473(19) 0.8344(18) 0.162(9) Uiso 1 1 d DU
C27 C 0.476(3) 0.582(2) 0.821(2) 0.158(9) Uiso 1 1 d DU
C26 C 0.413(3) 0.550(2) 0.849(2) 0.161(9) Uiso 1 1 d DU
O129 O 0.863(2) 0.139(2) 0.0748(14) 0.204(19) Uiso 1 1 d D
C28 C 0.909(2) 0.125(2) 0.1088(17) 0.120(17) Uiso 1 1 d D
C29 C 0.939(2) 0.175(2) 0.1589(17) 0.136(19) Uiso 1 1 d D
N10 N 0.886(2) 0.2032(19) 0.1722(14) 0.137(15) Uiso 1 1 d D
C31 C 0.861(3) 0.233(2) 0.137(2) 0.15(2) Uiso 1 1 d D
C30 C 0.820(3) 0.175(3) 0.094(2) 0.19(3) Uiso 1 1 d D
O130 O 0.700(2) 0.0578(16) 0.5201(14) 0.155(9) Uiso 1 1 d DU
C32 C 0.762(2) 0.042(2) 0.522(2) 0.152(9) Uiso 1 1 d DU
C33 C 0.734(2) -0.028(2) 0.504(2) 0.156(9) Uiso 1 1 d DU
N11 N 0.677(2) -0.0574(19) 0.5336(17) 0.153(9) Uiso 1 1 d DU
C35 C 0.615(2) -0.036(2) 0.532(2) 0.152(9) Uiso 1 1 d DU
C34 C 0.642(2) 0.034(2) 0.550(2) 0.151(9) Uiso 1 1 d DU
N12 N 0.238(2) 0.7361(17) 0.1747(15) 0.037(11) Uiso 0.50 1 d PD
C36 C 0.1874(19) 0.6774(17) 0.1507(19) 0.037(14) Uiso 0.50 1 d PD
C37 C 0.112(2) 0.672(2) 0.161(2) 0.054(17) Uiso 0.50 1 d PD
O131 O 0.096(3) 0.719(3) 0.137(2) 0.12(2) Uiso 0.50 1 d PD
C38 C 0.235(3) 0.754(2) 0.2301(16) 0.062(19) Uiso 0.50 1 d PD
C39 C 0.258(3) 0.822(2) 0.259(2) 0.08(2) Uiso 0.50 1 d PD
O132 O 0.217(3) 0.848(2) 0.226(2) 0.108(19) Uiso 0.50 1 d PD
C40 C 0.305(3) 0.749(3) 0.155(2) 0.08(2) Uiso 0.50 1 d PD
C41 C 0.313(3) 0.755(3) 0.0990(18) 0.050(16) Uiso 0.50 1 d PD
O133 O 0.267(3) 0.793(3) 0.090(2) 0.15(3) Uiso 0.50 1 d PD
O134 O 0.5549(16) 0.7293(13) 0.2217(11) 0.123(11) Uiso 1 1 d D
N13 N 0.5440(19) 0.6756(15) 0.1040(13) 0.117(10) Uiso 1 1 d DU
O135 O 0.4978(18) 0.6438(16) -0.0112(12) 0.159(14) Uiso 1 1 d D
C45 C 0.4891(14) 0.5995(13) 0.0245(12) 0.065(10) Uiso 1 1 d D
C44 C 0.5577(15) 0.6315(14) 0.0620(10) 0.064(10) Uiso 1 1 d D
C42 C 0.5023(18) 0.6508(14) 0.1435(11) 0.083(12) Uiso 1 1 d D
C43 C 0.4842(16) 0.6954(18) 0.1886(15) 0.116(16) Uiso 1 1 d D
C46 C 0.5243(19) 0.7231(18) 0.0876(19) 0.132(11) Uiso 1 1 d DU
C47 C 0.575(2) 0.765(2) 0.0581(14) 0.126(11) Uiso 1 1 d DU
O136 O 0.6406(19) 0.7960(18) 0.0947(17) 0.191(17) Uiso 1 1 d D
O1W O 0.0877(12) 0.6198(11) 0.0191(9) 0.078(7) Uiso 1 1 d .
O2W O 0.0640(19) 0.3153(17) 0.5799(14) 0.046(10) Uiso 0.50 1 d P
O3W O 0.486(3) 0.684(3) 0.335(2) 0.108(19) Uiso 0.50 1 d P
O4W O 0.621(2) 0.176(2) 0.6234(17) 0.067(13) Uiso 0.50 1 d P
O5W O 0.954(3) 0.599(2) 0.189(2) 0.092(17) Uiso 0.50 1 d P
O6W O 0.944(2) 0.214(2) 0.5507(18) 0.076(14) Uiso 0.50 1 d P
O7W O 0.013(4) 0.039(3) 0.067(3) 0.10(2) Uiso 0.40 1 d P
O8W O 0.574(2) 0.474(2) 0.2873(17) 0.067(13) Uiso 0.50 1 d P
O9W O 0.188(3) 0.416(2) 0.816(2) 0.086(16) Uiso 0.50 1 d P
O10W O 0.602(3) 0.653(3) 0.268(2) 0.11(2) Uiso 0.50 1 d P
O11W O 0.912(3) 0.094(3) 0.445(2) 0.104(18) Uiso 0.50 1 d P
O12W O 0.080(4) 0.355(3) 0.684(3) 0.07(2) Uiso 0.30 1 d P
O13W O 0.969(4) 0.653(3) 0.300(3) 0.052(19) Uiso 0.30 1 d P
O14W O -0.380(4) -0.171(4) 0.383(3) 0.09(3) Uiso 0.30 1 d P
W1 W 0.03548(6) 0.36703(5) 0.22649(4) 0.0320(3) Uani 1 1 d .
W2 W 0.11471(6) 0.52675(5) 0.23117(4) 0.0304(3) Uani 1 1 d .
W3 W 0.28117(6) 0.55331(5) 0.08480(4) 0.0349(3) Uani 1 1 d U
W4 W 0.10627(6) 0.49256(5) 0.08221(4) 0.0355(3) Uani 1 1 d .
W5 W -0.48231(6) 0.21086(6) 0.25613(5) 0.0398(3) Uani 1 1 d .
W6 W -0.18122(6) 0.22556(5) 0.30781(4) 0.0355(3) Uani 1 1 d .
W7 W 0.31858(7) 0.30762(6) 0.08197(5) 0.0448(3) Uani 1 1 d .
W8 W -0.33799(6) 0.34993(5) 0.33053(4) 0.0363(3) Uani 1 1 d .
W9 W -0.30262(6) 0.23520(6) 0.22230(4) 0.0377(3) Uani 1 1 d .
W10 W 0.13680(7) 0.27767(5) 0.22247(5) 0.0401(3) Uani 1 1 d .
W11 W 0.02535(6) 0.32787(6) 0.07701(4) 0.0390(3) Uani 1 1 d U
W12 W 0.40133(6) 0.49502(6) 0.23386(5) 0.0394(3) Uani 1 1 d .
W13 W 0.29009(6) 0.58822(5) 0.23170(4) 0.0330(3) Uani 1 1 d .
W14 W -0.39781(6) 0.15506(6) 0.45752(5) 0.0421(3) Uani 1 1 d .
W15 W 0.23677(6) 0.38314(6) 0.34745(4) 0.0407(3) Uani 1 1 d .
W16 W 0.39200(6) 0.45722(6) 0.08681(4) 0.0384(3) Uani 1 1 d .
W17 W 0.32796(7) 0.34512(6) 0.22918(5) 0.0449(3) Uani 1 1 d .
W18 W -0.38305(6) 0.31171(6) 0.44363(4) 0.0379(3) Uani 1 1 d .
W19 W 0.12602(7) 0.23964(6) 0.07559(5) 0.0458(3) Uani 1 1 d .
W20 W 0.28271(7) 0.43843(6) -0.03542(4) 0.0451(3) Uani 1 1 d .
W21 W -0.22967(6) 0.18504(6) 0.42940(5) 0.0392(3) Uani 1 1 d .
W22 W -0.52786(6) 0.17203(6) 0.36874(5) 0.0404(3) Uani 1 1 d .
W23 W 0.10411(7) 0.37672(6) -0.03915(5) 0.0471(3) Uani 1 1 d .
W24 W -0.57805(7) 0.00526(6) 0.30072(6) 0.0523(4) Uani 1 1 d .
W25 W 0.31019(6) 0.53276(6) 0.35197(4) 0.0391(3) Uani 1 1 d .
W26 W -0.35086(7) 0.06918(6) 0.15377(5) 0.0531(4) Uani 1 1 d .
W27 W -0.28043(8) 0.01569(6) 0.36150(6) 0.0568(4) Uani 1 1 d U
W28 W -0.53181(7) 0.04446(6) 0.18846(5) 0.0525(4) Uani 1 1 d .
W29 W 0.20740(8) 0.28792(6) -0.04003(5) 0.0542(4) Uani 1 1 d .
W30 W -0.44674(7) -0.01153(6) 0.39055(6) 0.0574(4) Uani 1 1 d .
W31 W -0.23023(7) 0.05809(6) 0.23716(6) 0.0522(4) Uani 1 1 d .
W32 W -0.51328(8) -0.12644(7) 0.26480(7) 0.0732(5) Uani 1 1 d .
W33 W -0.46802(8) -0.08767(7) 0.15106(7) 0.0712(5) Uani 1 1 d U
W34 W -0.34475(9) -0.10010(7) 0.23496(7) 0.0762(5) Uani 1 1 d U

loop_
_atom_site_aniso_label
_atom_site_aniso_U_11
_atom_site_aniso_U_22
_atom_site_aniso_U_33
_atom_site_aniso_U_23
_atom_site_aniso_U_13
_atom_site_aniso_U_12
O1 0.037(5) 0.036(5) 0.036(5) 0.0090(15) 0.0040(11) 0.0120(18)
O2 0.027(4) 0.027(4) 0.027(4) 0.0062(14) 0.0029(11) 0.0094(16)
O3 0.029(4) 0.029(4) 0.029(4) 0.0072(14) 0.0033(11) 0.0095(17)
O4 0.035(5) 0.036(5) 0.035(5) 0.0083(14) 0.0039(11) 0.0117(17)
O5 0.033(4) 0.033(4) 0.032(4) 0.0077(14) 0.0038(11) 0.0108(17)
O6 0.040(5) 0.040(5) 0.040(5) 0.0098(15) 0.0043(11) 0.0130(18)
O7 0.041(5) 0.040(5) 0.041(5) 0.0095(15) 0.0040(11) 0.0137(18)
O8 0.026(4) 0.025(4) 0.025(4) 0.0063(14) 0.0026(11) 0.0083(16)
O9 0.046(5) 0.046(5) 0.046(5) 0.0110(16) 0.0046(11) 0.0156(19)
O10 0.037(5) 0.037(5) 0.037(5) 0.0089(15) 0.0039(11) 0.0121(18)
O11 0.039(5) 0.039(5) 0.039(5) 0.0096(15) 0.0044(11) 0.0128(18)
O12 0.048(5) 0.047(5) 0.047(5) 0.0114(16) 0.0051(11) 0.0156(19)
O13 0.043(5) 0.043(5) 0.043(5) 0.0106(15) 0.0049(11) 0.0143(19)
O14 0.046(5) 0.046(5) 0.046(5) 0.0111(15) 0.0047(11) 0.0152(19)
O15 0.028(4) 0.028(4) 0.028(4) 0.0067(14) 0.0032(11) 0.0091(16)
O16 0.041(5) 0.041(5) 0.041(5) 0.0097(15) 0.0043(11) 0.0136(18)
O17 0.037(5) 0.037(5) 0.037(5) 0.0089(15) 0.0037(11) 0.0124(18)
O18 0.058(12) 0.072(12) 0.050(11) 0.016(10) 0.002(9) 0.039(10)
O19 0.042(11) 0.071(12) 0.025(9) 0.020(9) 0.015(8) 0.010(9)
O20 0.051(11) 0.020(9) 0.024(9) 0.001(7) 0.007(8) -0.001(8)
O21 0.034(4) 0.034(4) 0.034(4) 0.0080(14) 0.0039(11) 0.0114(17)
O22 0.039(11) 0.051(11) 0.035(10) 0.001(9) 0.014(8) 0.003(9)
O23 0.042(5) 0.041(5) 0.041(5) 0.0099(15) 0.0048(11) 0.0135(18)
O24 0.051(11) 0.062(12) 0.031(10) 0.020(9) 0.022(9) 0.007(9)
O25 0.042(5) 0.042(5) 0.042(5) 0.0103(15) 0.0046(11) 0.0135(19)
O26 0.053(12) 0.083(13) 0.039(10) 0.016(10) 0.010(9) 0.036(10)
O27 0.048(5) 0.049(5) 0.048(5) 0.0115(16) 0.0051(11) 0.016(2)
O28 0.054(12) 0.117(15) 0.025(10) 0.004(10) 0.023(9) 0.007(11)
O29 0.045(5) 0.045(5) 0.045(5) 0.0107(15) 0.0049(11) 0.0149(19)
O30 0.061(6) 0.061(6) 0.061(6) 0.0147(17) 0.0063(12) 0.020(2)
O31 0.095(14) 0.068(13) 0.042(11) 0.025(10) 0.029(10) 0.031(11)
O32 0.044(5) 0.044(5) 0.044(5) 0.0104(15) 0.0048(11) 0.0145(19)
O33 0.048(5) 0.048(5) 0.048(5) 0.0113(16) 0.0051(11) 0.0158(19)
O34 0.036(5) 0.036(5) 0.036(5) 0.0086(14) 0.0039(11) 0.0120(18)
O35 0.046(5) 0.046(5) 0.046(5) 0.0108(15) 0.0049(11) 0.0152(19)
O36 0.049(5) 0.049(5) 0.049(5) 0.0117(16) 0.0052(11) 0.016(2)
O37 0.053(6) 0.053(6) 0.053(6) 0.0126(16) 0.0055(12) 0.017(2)
O38 0.062(12) 0.052(11) 0.053(11) 0.018(9) 0.014(10) 0.012(10)
O39 0.039(11) 0.058(11) 0.038(10) 0.014(9) 0.010(8) 0.016(9)
O40 0.050(5) 0.050(5) 0.050(5) 0.0120(16) 0.0053(11) 0.016(2)
O41 0.039(5) 0.039(5) 0.039(5) 0.0094(15) 0.0041(11) 0.0127(18)
O42 0.052(5) 0.051(5) 0.051(5) 0.0121(16) 0.0055(12) 0.017(2)
O43 0.042(4) 0.042(4) 0.042(4) 0.0101(14) 0.0047(11) 0.0135(18)
O44 0.064(12) 0.068(12) 0.056(12) 0.018(10) 0.041(10) 0.020(10)
O45 0.046(5) 0.046(5) 0.046(5) 0.0112(15) 0.0046(11) 0.0153(19)
O46 0.099(15) 0.081(14) 0.050(12) 0.010(11) 0.041(11) 0.014(11)
O47 0.050(5) 0.050(5) 0.050(5) 0.0120(15) 0.0052(11) 0.0165(18)
O48 0.055(6) 0.055(6) 0.055(6) 0.0129(16) 0.0060(12) 0.018(2)
O49 0.042(5) 0.041(5) 0.042(5) 0.0099(15) 0.0044(11) 0.0138(18)
O50 0.034(4) 0.034(4) 0.034(4) 0.0080(14) 0.0038(11) 0.0111(17)
O51 0.044(5) 0.045(5) 0.044(5) 0.0105(15) 0.0053(11) 0.0147(19)
O52 0.047(11) 0.070(12) 0.052(11) 0.015(10) 0.016(9) 0.032(10)
O53 0.037(5) 0.037(5) 0.037(5) 0.0090(15) 0.0037(11) 0.0120(18)
O54 0.033(10) 0.042(10) 0.036(10) 0.018(8) 0.008(8) 0.001(8)
O55 0.068(6) 0.068(6) 0.068(6) 0.0164(18) 0.0072(12) 0.023(2)
O56 0.055(6) 0.055(6) 0.055(6) 0.0131(16) 0.0058(12) 0.018(2)
O57 0.063(12) 0.041(11) 0.041(10) 0.007(9) 0.012(9) 0.001(9)
O58 0.080(13) 0.057(12) 0.060(12) 0.018(10) 0.040(11) 0.019(10)
O59 0.057(6) 0.057(6) 0.057(6) 0.0138(17) 0.0057(12) 0.019(2)
O60 0.037(5) 0.037(5) 0.036(5) 0.0086(15) 0.0038(11) 0.0121(18)
O61 0.042(11) 0.104(14) 0.054(12) 0.052(11) 0.003(9) 0.002(10)
O62 0.028(4) 0.029(4) 0.028(4) 0.0071(14) 0.0028(11) 0.0089(16)
O63 0.033(4) 0.033(4) 0.033(4) 0.0079(14) 0.0035(11) 0.0110(17)
O64 0.037(5) 0.037(5) 0.037(5) 0.0089(15) 0.0038(11) 0.0123(18)
O65 0.036(5) 0.036(5) 0.036(5) 0.0087(14) 0.0039(11) 0.0115(18)
O66 0.052(5) 0.052(5) 0.052(5) 0.0123(15) 0.0054(11) 0.0172(19)
O67 0.038(5) 0.038(5) 0.039(5) 0.0094(15) 0.0043(11) 0.0127(18)
O68 0.041(5) 0.041(5) 0.041(5) 0.0097(15) 0.0045(11) 0.0132(18)
O69 0.042(4) 0.042(4) 0.042(4) 0.0097(14) 0.0043(11) 0.0141(17)
O70 0.030(11) 0.073(12) 0.073(13) 0.005(11) 0.012(10) 0.000(8)
O71 0.049(5) 0.050(5) 0.049(5) 0.0118(16) 0.0056(11) 0.016(2)
O72 0.041(5) 0.041(5) 0.041(5) 0.0100(15) 0.0041(11) 0.0133(18)
O73 0.048(5) 0.048(5) 0.048(5) 0.0116(16) 0.0054(11) 0.015(2)
O74 0.037(5) 0.037(5) 0.037(5) 0.0089(15) 0.0040(11) 0.0120(18)
O75 0.029(4) 0.029(4) 0.029(4) 0.0071(14) 0.0030(11) 0.0101(17)
O76 0.044(10) 0.047(10) 0.011(8) -0.002(8) -0.003(7) 0.004(8)
O77 0.025(4) 0.025(4) 0.025(4) 0.0063(14) 0.0024(11) 0.0078(16)
O78 0.049(5) 0.049(5) 0.049(5) 0.0120(16) 0.0050(11) 0.016(2)
O79 0.024(4) 0.024(4) 0.024(4) 0.0057(13) 0.0027(11) 0.0080(16)
O80 0.040(5) 0.040(5) 0.040(5) 0.0096(15) 0.0039(11) 0.0132(18)
O81 0.039(5) 0.039(5) 0.039(5) 0.0095(15) 0.0041(11) 0.0129(18)
O82 0.037(10) 0.053(11) 0.052(11) 0.016(9) 0.016(9) 0.019(9)
O83 0.051(11) 0.053(11) 0.024(9) 0.012(8) 0.010(8) 0.005(9)
O84 0.042(5) 0.042(5) 0.042(5) 0.0100(15) 0.0046(11) 0.0139(19)
O85 0.039(5) 0.039(5) 0.039(5) 0.0092(15) 0.0038(11) 0.0129(18)
O86 0.035(10) 0.057(11) 0.043(11) -0.002(9) 0.011(9) 0.006(9)
O87 0.037(5) 0.037(5) 0.037(5) 0.0089(15) 0.0038(11) 0.0124(18)
O88 0.057(12) 0.060(12) 0.059(12) 0.025(10) 0.011(10) 0.022(10)
O89 0.052(5) 0.051(5) 0.051(5) 0.0125(16) 0.0052(12) 0.017(2)
O90 0.049(11) 0.060(12) 0.034(10) 0.015(9) 0.004(9) 0.016(9)
O91 0.068(12) 0.051(11) 0.040(11) 0.014(9) -0.009(9) 0.013(10)
O92 0.083(13) 0.064(12) 0.041(11) 0.023(9) 0.021(10) 0.048(10)
O93 0.049(5) 0.049(5) 0.049(5) 0.0118(16) 0.0051(11) 0.016(2)
O94 0.049(5) 0.049(5) 0.049(5) 0.0116(16) 0.0051(11) 0.017(2)
O95 0.040(5) 0.040(5) 0.040(5) 0.0098(15) 0.0043(11) 0.0135(18)
O96 0.039(5) 0.039(5) 0.039(5) 0.0093(15) 0.0043(11) 0.0126(18)
O97 0.043(5) 0.044(5) 0.043(5) 0.0103(15) 0.0048(11) 0.0144(19)
O98 0.046(5) 0.046(5) 0.046(5) 0.0110(16) 0.0050(11) 0.0153(19)
O99 0.062(13) 0.066(13) 0.068(13) 0.021(11) 0.015(11) -0.005(10)
O100 0.060(6) 0.060(6) 0.060(6) 0.0143(17) 0.0063(12) 0.020(2)
O101 0.063(6) 0.063(6) 0.063(6) 0.0152(17) 0.0063(12) 0.021(2)
O102 0.070(13) 0.077(13) 0.079(14) 0.035(11) 0.023(11) -0.003(11)
O103 0.061(6) 0.061(6) 0.061(6) 0.0147(17) 0.0067(12) 0.020(2)
O104 0.077(13) 0.063(13) 0.124(16) 0.028(12) 0.036(11) 0.046(11)
O105 0.061(6) 0.061(6) 0.061(6) 0.0143(17) 0.0064(12) 0.020(2)
O106 0.048(11) 0.055(12) 0.053(12) 0.001(10) 0.003(10) -0.003(9)
O107 0.065(6) 0.065(6) 0.065(6) 0.0153(18) 0.0066(12) 0.021(2)
O108 0.059(6) 0.059(6) 0.059(6) 0.0139(17) 0.0064(12) 0.019(2)
O109 0.086(8) 0.086(8) 0.086(8) 0.020(2) 0.0090(13) 0.029(3)
O110 0.075(7) 0.075(7) 0.075(7) 0.0180(19) 0.0077(12) 0.025(2)
O111 0.061(6) 0.061(6) 0.061(6) 0.0149(17) 0.0064(12) 0.020(2)
O112 0.063(6) 0.063(6) 0.063(6) 0.0150(17) 0.0066(12) 0.021(2)
O113 0.057(6) 0.057(6) 0.057(6) 0.0134(17) 0.0059(12) 0.019(2)
O114 0.063(13) 0.094(14) 0.063(13) -0.024(11) 0.037(11) 0.014(11)
O115 0.068(6) 0.068(6) 0.068(6) 0.0162(18) 0.0069(12) 0.023(2)
O116 0.048(5) 0.048(5) 0.048(5) 0.0115(16) 0.0051(11) 0.016(2)
O117 0.107(15) 0.053(12) 0.057(12) -0.015(10) -0.006(11) 0.036(11)
O118 0.071(7) 0.071(7) 0.071(7) 0.0167(19) 0.0082(12) 0.023(2)
O119 0.065(6) 0.065(6) 0.065(6) 0.0158(18) 0.0066(12) 0.022(2)
O120 0.085(8) 0.085(7) 0.085(8) 0.020(2) 0.0087(13) 0.028(3)
O121 0.104(15) 0.089(15) 0.084(10) -0.008(11) 0.051(11) 0.026(12)
O122 0.102(16) 0.091(15) 0.115(17) 0.041(13) -0.004(13) 0.007(13)
Co1 0.031(2) 0.044(2) 0.0244(19) 0.0155(17) 0.0114(16) 0.0097(18)
Co2 0.035(2) 0.042(2) 0.026(2) 0.0133(18) 0.0053(17) 0.0011(19)
Fe1 0.028(3) 0.046(4) 0.023(3) 0.013(3) 0.010(2) 0.006(3)
P1 0.006(3) 0.024(3) 0.009(3) 0.005(3) 0.004(2) 0.007(3)
P2 0.032(4) 0.017(3) 0.011(3) 0.004(3) 0.013(3) 0.003(3)
P3 0.014(3) 0.016(3) 0.017(3) 0.006(3) 0.011(3) 0.006(3)
P4 0.028(4) 0.011(3) 0.052(5) 0.005(3) 0.006(3) -0.001(3)
N1 0.046(16) 0.060(17) 0.035(15) 0.018(13) 0.012(12) 0.011(14)
N2 0.033(16) 0.068(18) 0.029(14) -0.012(13) 0.007(12) -0.015(14)
N3 0.10(2) 0.057(19) 0.07(2) 0.012(16) 0.013(18) 0.041(18)
C1 0.028(10) 0.034(10) 0.030(10) 0.007(8) 0.009(8) 0.005(8)
C2 0.033(18) 0.06(2) 0.027(15) 0.029(15) 0.013(13) 0.026(16)
C3 0.034(10) 0.041(10) 0.035(10) 0.004(8) 0.013(8) 0.012(8)
W1 0.0305(7) 0.0389(7) 0.0258(6) 0.0134(5) 0.0124(5) 0.0057(5)
W2 0.0306(7) 0.0382(7) 0.0259(6) 0.0143(5) 0.0141(5) 0.0109(5)
W3 0.0365(7) 0.0421(7) 0.0301(6) 0.0185(5) 0.0149(5) 0.0109(6)
W4 0.0383(7) 0.0450(7) 0.0275(6) 0.0178(6) 0.0101(5) 0.0131(6)
W5 0.0351(7) 0.0488(8) 0.0356(7) 0.0144(6) 0.0033(6) 0.0114(6)
W6 0.0294(7) 0.0413(7) 0.0323(6) 0.0123(6) 0.0087(5) 0.0041(6)
W7 0.0565(9) 0.0474(8) 0.0429(8) 0.0193(6) 0.0287(7) 0.0265(7)
W8 0.0379(7) 0.0403(7) 0.0321(6) 0.0159(6) 0.0052(5) 0.0101(6)
W9 0.0361(7) 0.0464(8) 0.0279(6) 0.0145(6) 0.0075(5) 0.0060(6)
W10 0.0505(8) 0.0382(7) 0.0367(7) 0.0181(6) 0.0188(6) 0.0147(6)
W11 0.0409(8) 0.0427(7) 0.0266(6) 0.0086(5) 0.0079(5) 0.0039(6)
W12 0.0300(7) 0.0590(8) 0.0332(7) 0.0186(6) 0.0127(5) 0.0143(6)
W13 0.0293(7) 0.0384(7) 0.0302(6) 0.0143(5) 0.0112(5) 0.0048(5)
W14 0.0377(8) 0.0525(8) 0.0386(7) 0.0277(6) 0.0112(6) 0.0064(6)
W15 0.0406(8) 0.0608(9) 0.0309(7) 0.0271(6) 0.0150(6) 0.0189(7)
W16 0.0386(7) 0.0512(8) 0.0315(7) 0.0180(6) 0.0199(6) 0.0167(6)
W17 0.0500(8) 0.0603(9) 0.0432(8) 0.0284(7) 0.0235(6) 0.0320(7)
W18 0.0365(7) 0.0473(8) 0.0298(6) 0.0129(6) 0.0086(5) 0.0109(6)
W19 0.0609(9) 0.0379(7) 0.0363(7) 0.0092(6) 0.0174(6) 0.0118(7)
W20 0.0553(9) 0.0593(9) 0.0255(6) 0.0187(6) 0.0200(6) 0.0186(7)
W21 0.0345(7) 0.0478(8) 0.0385(7) 0.0255(6) 0.0059(6) 0.0078(6)
W22 0.0310(7) 0.0495(8) 0.0391(7) 0.0139(6) 0.0099(6) 0.0087(6)
W23 0.0549(9) 0.0565(9) 0.0250(6) 0.0130(6) 0.0092(6) 0.0090(7)
W24 0.0393(8) 0.0458(8) 0.0631(9) 0.0136(7) 0.0117(7) 0.0015(7)
W25 0.0335(7) 0.0565(8) 0.0257(6) 0.0157(6) 0.0084(5) 0.0087(6)
W26 0.0480(9) 0.0569(9) 0.0416(8) 0.0005(7) 0.0104(6) 0.0070(7)
W27 0.0518(9) 0.0489(9) 0.0780(11) 0.0300(8) 0.0121(8) 0.0176(7)
W28 0.0424(8) 0.0541(9) 0.0489(8) 0.0041(7) 0.0040(7) 0.0050(7)
W29 0.0799(11) 0.0507(8) 0.0302(7) 0.0070(6) 0.0218(7) 0.0195(8)
W30 0.0534(9) 0.0470(9) 0.0738(10) 0.0336(8) 0.0131(8) 0.0061(7)
W31 0.0434(9) 0.0498(8) 0.0602(9) 0.0061(7) 0.0146(7) 0.0151(7)
W32 0.0609(11) 0.0395(9) 0.1076(14) 0.0155(9) 0.0154(9) 0.0017(8)
W33 0.0612(10) 0.0488(9) 0.0810(12) -0.0089(8) 0.0094(9) 0.0035(8)
W34 0.0678(11) 0.0452(9) 0.1092(14) 0.0089(9) 0.0153(10) 0.0159(8)

loop_
_atom_type_symbol
_atom_type_description
_atom_type_scat_dispersion_real
_atom_type_scat_dispersion_imag
_atom_type_scat_source
C C 0.0033 0.0016 'International Tables Vol C Tables 4.2.6.8 and 6.1.1.4'
H H 0.0000 0.0000 'International Tables Vol C Tables 4.2.6.8 and 6.1.1.4'
N N 0.0061 0.0033 'International Tables Vol C Tables 4.2.6.8 and 6.1.1.4'
O O 0.0106 0.0060 'International Tables Vol C Tables 4.2.6.8 and 6.1.1.4'
W W -0.8490 6.8722 'International Tables Vol C Tables 4.2.6.8 and 6.1.1.4'
Co Co 0.3494 0.9721 'International Tables Vol C Tables 4.2.6.8 and 6.1.1.4'
Fe Fe 0.3463 0.8444 'International Tables Vol C Tables 4.2.6.8 and 6.1.1.4'
P P 0.1023 0.0942 'International Tables Vol C Tables 4.2.6.8 and 6.1.1.4'

loop_
_geom_angle_atom_site_label_1
_geom_angle_atom_site_label_2
_geom_angle_atom_site_label_3
_geom_angle
_geom_angle_site_symmetry_1
_geom_angle_site_symmetry_3
P1 O1 Co1 125.3(10) . .
P1 O1 W15 126.1(9) . .
Co1 O1 W15 89.3(6) . .
P1 O1 W25 125.6(9) . .
Co1 O1 W25 88.9(6) . .
W15 O1 W25 90.0(6) . .
P1 O2 W10 129.5(9) . .
P1 O2 W1 128.2(9) . .
W10 O2 W1 92.5(5) . .
P1 O3 W12 128.2(9) . .
P1 O3 W17 126.3(9) . .
W12 O3 W17 91.7(6) . .
P1 O4 W2 126.7(9) . .
P1 O4 W13 126.6(10) . .
W2 O4 W13 92.2(6) . .
P2 O5 W7 128.8(9) . .
P2 O5 W16 127.4(9) . .
W7 O5 W16 91.6(6) . .
P2 O6 W3 129.7(10) . .
P2 O6 W4 130.4(10) . .
W3 O6 W4 90.6(6) . .
P2 O7 W11 129.6(10) . .
P2 O7 W19 127.9(10) . .
W11 O7 W19 92.1(6) . .
P2 O8 W23 124.0(8) . .
P2 O8 W29 124.5(8) . .
W23 O8 W29 91.3(5) . .
P2 O8 W20 124.7(9) . .
W23 O8 W20 92.2(5) . .
W29 O8 W20 90.2(5) . .
W25 O9 Co1 115.8(9) . .
W15 O10 Co1 118.0(9) . .
W1 O11 Co1 142.0(10) . .
W2 O12 Co1 148.4(11) . .
W15 O13 W10 152.9(10) . .
W13 O14 W25 156.3(11) . .
W12 O15 W25 150.9(9) . .
W17 O16 W15 151.2(10) . .
W15 O17 W25 118.9(9) . .
W1 O21 W2 139.8(10) . .
W13 O23 W2 123.2(9) . .
W13 O25 W12 146.6(10) . .
W12 O27 W17 121.1(10) . .
W10 O29 W1 125.3(10) . .
W10 O30 W17 146.8(12) . .
W11 O32 W1 158.9(10) . .
W10 O33 W19 160.9(11) . .
W4 O34 W2 164.3(10) . .
W7 O35 W17 164.1(11) . .
W3 O36 W13 165.0(11) . .
W16 O37 W12 158.6(11) . .
W4 O40 W3 121.1(10) . .
W11 O41 W4 156.5(10) . .
W7 O42 W19 151.8(11) . .
W3 O43 W16 153.7(11) . .
W16 O45 W7 121.4(9) . .
W11 O47 W19 125.5(10) . .
W29 O48 W7 150.1(11) . .
W29 O49 W19 150.5(10) . .
W23 O50 W11 148.2(10) . .
W20 O51 W16 152.8(10) . .
W20 O53 W3 153.2(10) . .
W29 O55 W20 124.1(11) . .
W23 O56 W20 122.5(10) . .
W23 O59 W29 126.2(11) . .
W23 O60 W4 149.1(10) . .
P3 O62 Co2 123.6(9) . .
P3 O62 W18 125.8(9) . .
Co2 O62 W18 88.4(5) . .
P3 O62 W8 127.6(9) . .
Co2 O62 W8 88.9(5) . .
W18 O62 W8 90.7(5) . .
P3 O63 W14 127.6(9) . .
P3 O63 W21 127.8(9) . .
W14 O63 W21 92.6(6) . .
P3 O64 W5 128.8(10) . .
P3 O64 W22 126.9(10) . .
W5 O64 W22 90.9(6) . .
P3 O65 W6 127.7(10) . .
P3 O65 W9 127.2(10) . .
W6 O65 W9 92.8(6) . .
P4 O66 W33 127.8(11) . .
P4 O66 W32 124.4(10) . .
W33 O66 W32 91.6(7) . .
P4 O66 W34 121.1(11) . .
W33 O66 W34 91.4(7) . .
W32 O66 W34 90.3(7) . .
P4 O67 W27 128.3(10) . .
P4 O67 W30 125.9(10) . .
W27 O67 W30 92.3(6) . .
P4 O68 W28 129.6(10) . .
P4 O68 W24 124.5(10) . .
W28 O68 W24 92.2(6) . .
P4 O69 W31 131.0(10) . .
P4 O69 W26 126.6(10) . .
W31 O69 W26 93.0(6) . .
W18 O71 Co2 116.9(10) . .
W21 O72 Co2 145.4(10) . .
W8 O73 Co2 117.6(10) . .
W6 O74 Co2 142.2(10) . .
W18 O75 W8 121.6(8) . .
W8 O77 W9 152.2(9) . .
W5 O78 W8 151.9(11) . .
W22 O79 W18 153.7(9) . .
W14 O80 W18 154.7(10) . .
W14 O81 W21 123.3(9) . .
W14 O84 W22 149.1(10) . .
W21 O85 W6 142.6(10) . .
W22 O87 W5 123.1(9) . .
W5 O89 W9 148.1(11) . .
W31 O93 W6 158.2(11) . .
W9 O94 W26 163.6(11) . .
W27 O95 W21 160.0(10) . .
W28 O96 W5 159.9(10) . .
W30 O97 W14 160.2(11) . .
W24 O98 W22 163.3(11) . .
W24 O100 W28 121.1(11) . .
W30 O101 W24 154.0(12) . .
W30 O103 W27 123.7(11) . .
W27 O105 W31 156.6(13) . .
W28 O107 W26 155.9(13) . .
W26 O108 W31 121.0(10) . .
W28 O109 W33 159.2(15) . .
W24 O110 W32 155.2(14) . .
W32 O111 W34 125.7(11) . .
W34 O112 W27 149.2(12) . .
W34 O113 W31 145.5(11) . .
W33 O115 W26 149.8(12) . .
W9 O116 W6 122.9(10) . .
W33 O118 W34 122.3(12) . .
W32 O119 W30 152.3(12) . .
W33 O120 W32 123.7(13) . .
O12 Co1 N1 106.5(9) . .
O12 Co1 O9 90.9(8) . .
N1 Co1 O9 96.9(9) . .
O12 Co1 O10 160.6(7) . .
N1 Co1 O10 92.8(8) . .
O9 Co1 O10 89.0(7) . .
O12 Co1 O11 85.5(7) . .
N1 Co1 O11 99.2(9) . .
O9 Co1 O11 163.9(7) . .
O10 Co1 O11 89.3(7) . .
O12 Co1 O1 86.6(7) . .
N1 Co1 O1 165.1(8) . .
O9 Co1 O1 75.6(7) . .
O10 Co1 O1 74.5(6) . .
O11 Co1 O1 88.5(6) . .
O74 Co2 O72 86.9(7) . .
O74 Co2 N2 96.3(8) . .
O72 Co2 N2 99.3(10) . .
O74 Co2 O73 90.3(7) . .
O72 Co2 O73 163.1(8) . .
N2 Co2 O73 97.7(10) . .
O74 Co2 O71 164.4(8) . .
O72 Co2 O71 91.4(7) . .
N2 Co2 O71 99.3(9) . .
O73 Co2 O71 86.8(7) . .
O74 Co2 O62 89.6(6) . .
O72 Co2 O62 89.1(6) . .
N2 Co2 O62 169.9(9) . .
O73 Co2 O62 74.1(7) . .
O71 Co2 O62 74.8(7) . .
C2 Fe1 C2 180(3) 2_566 .
C2 Fe1 C3 88.3(11) 2_566 .
C2 Fe1 C3 91.7(11) . .
C2 Fe1 C3 91.7(11) 2_566 2_566
C2 Fe1 C3 88.3(11) . 2_566
C3 Fe1 C3 180.0(14) . 2_566
C2 Fe1 C1 94.8(11) 2_566 2_566
C2 Fe1 C1 85.2(11) . 2_566
C3 Fe1 C1 87.1(11) . 2_566
C3 Fe1 C1 92.9(11) 2_566 2_566
C2 Fe1 C1 85.2(11) 2_566 .
C2 Fe1 C1 94.8(11) . .
C3 Fe1 C1 92.9(11) . .
C3 Fe1 C1 87.1(11) 2_566 .
C1 Fe1 C1 180.000(5) 2_566 .
O2 P1 O3 113.9(9) . .
O2 P1 O4 111.8(9) . .
O3 P1 O4 111.3(9) . .
O2 P1 O1 104.4(9) . .
O3 P1 O1 107.3(9) . .
O4 P1 O1 107.6(9) . .
O6 P2 O5 113.7(10) . .
O6 P2 O7 113.1(10) . .
O5 P2 O7 112.5(10) . .
O6 P2 O8 104.7(9) . .
O5 P2 O8 106.7(9) . .
O7 P2 O8 105.3(9) . .
O63 P3 O64 113.8(9) . .
O63 P3 O62 106.7(9) . .
O64 P3 O62 105.8(9) . .
O63 P3 O65 111.6(9) . .
O64 P3 O65 112.4(10) . .
O62 P3 O65 105.8(9) . .
O68 P4 O67 114.3(10) . .
O68 P4 O66 105.1(10) . .
O67 P4 O66 109.0(10) . .
O68 P4 O69 112.5(10) . .
O67 P4 O69 111.2(10) . .
O66 P4 O69 103.8(10) . .
C1 N1 Co1 174(2) . .
C2 N2 Co2 179(3) . .
N1 C1 Fe1 175(2) . .
N2 C2 Fe1 175(3) . .
N3 C3 Fe1 178(3) . .
C4 O123 C6 110(3) . .
O123 C4 C5 110(3) . .
N4 C5 C4 105(2) . .
C7 N4 C5 109(2) . .
N4 C7 C6 104(2) . .
O123 C6 C7 114(3) . .
C10 O124 C8 110(2) . .
C9 C8 O124 116(3) . .
C8 C9 N5 103(3) . .
C11 N5 C9 108(2) . .
O124 C10 C11 108(3) . .
N5 C11 C10 111(3) . .
C12 O125 C14 111(3) . .
O125 C12 C13 109(3) . .
N6 C13 C12 111(3) . .
C13 N6 C15 112(3) . .
C14 C15 N6 109(3) . .
O125 C14 C15 111(4) . .
C16 O126 C18 114(2) . .
O126 C16 C17 109(2) . .
C16 C17 N7 105(3) . .
C19 N7 C17 106(3) . .
N7 C19 C18 117(3) . .
O126 C18 C19 105(3) . .
C20 O127 C22 123(4) . .
O127 C20 C21 115(4) . .
N8 C21 C20 103(3) . .
C23 N8 C21 109(3) . .
N8 C23 C22 114(4) . .
C23 C22 O127 107(4) . .
C24 O128 C26 119(2) . .
O128 C24 C25 103(3) . .
N9 C25 C24 120(4) . .
C27 N9 C25 116(2) . .
N9 C27 C26 109(3) . .
O128 C26 C27 112(4) . .
C28 O129 C30 123(2) . .
O129 C28 C29 114(3) . .
N10 C29 C28 107(3) . .
C29 N10 C31 121(2) . .
N10 C31 C30 99(4) . .
O129 C30 C31 112(4) . .
C32 O130 C34 122(2) . .
O130 C32 C33 103(3) . .
N11 C33 C32 114(4) . .
C33 N11 C35 115(2) . .
N11 C35 C34 107(4) . .
O130 C34 C35 109(3) . .
C40 N12 C36 115(4) . .
C40 N12 C38 119(4) . .
C36 N12 C38 113(4) . .
N12 C36 C37 114(4) . .
O131 C37 C36 104.5(18) . .
N12 C38 C39 121(4) . .
C38 C39 O132 103.3(17) . .
N12 C40 C41 121(4) . .
C40 C41 O133 104.4(18) . .
C46 N13 C42 114(3) . .
C46 N13 C44 115(3) . .
C42 N13 C44 116(3) . .
O135 C45 C44 100.6(15) . .
N13 C44 C45 107(3) . .
N13 C42 C43 119(3) . .
O134 C43 C42 103.1(16) . .
N13 C46 C47 120(3) . .
O136 C47 C46 104.8(17) . .
O11 W1 O20 99.6(8) . .
O11 W1 O21 97.5(8) . .
O20 W1 O21 100.9(7) . .
O11 W1 O29 92.0(8) . .
O20 W1 O29 101.7(8) . .
O21 W1 O29 153.6(7) . .
O11 W1 O32 167.8(8) . .
O20 W1 O32 92.2(7) . .
O21 W1 O32 83.2(7) . .
O29 W1 O32 82.5(7) . .
O11 W1 O2 86.9(7) . .
O20 W1 O2 170.3(6) . .
O21 W1 O2 85.2(6) . .
O29 W1 O2 70.7(7) . .
O32 W1 O2 81.0(6) . .
O22 W2 O12 102.0(8) . .
O22 W2 O23 100.1(8) . .
O12 W2 O23 93.5(8) . .
O22 W2 O21 102.2(8) . .
O12 W2 O21 93.7(8) . .
O23 W2 O21 154.6(7) . .
O22 W2 O34 94.4(7) . .
O12 W2 O34 163.5(8) . .
O23 W2 O34 84.9(7) . .
O21 W2 O34 81.3(7) . .
O22 W2 O4 169.1(7) . .
O12 W2 O4 85.9(7) . .
O23 W2 O4 71.8(7) . .
O21 W2 O4 84.5(6) . .
O34 W2 O4 77.9(6) . .
O54 W3 O36 99.3(8) . .
O54 W3 O43 101.4(8) . .
O36 W3 O43 89.6(8) . .
O54 W3 O40 100.0(8) . .
O36 W3 O40 92.9(8) . .
O43 W3 O40 157.7(8) . .
O54 W3 O53 98.1(8) . .
O36 W3 O53 162.2(8) . .
O43 W3 O53 83.9(7) . .
O40 W3 O53 87.2(8) . .
O54 W3 O6 173.0(8) . .
O36 W3 O6 83.8(7) . .
O43 W3 O6 84.7(7) . .
O40 W3 O6 73.6(7) . .
O53 W3 O6 79.1(7) . .
O39 W4 O34 101.7(8) . .
O39 W4 O40 97.6(8) . .
O34 W4 O40 95.6(8) . .
O39 W4 O41 102.9(8) . .
O34 W4 O41 91.8(8) . .
O40 W4 O41 156.3(7) . .
O39 W4 O60 94.8(8) . .
O34 W4 O60 163.4(7) . .
O40 W4 O60 84.4(7) . .
O41 W4 O60 82.2(7) . .
O39 W4 O6 169.4(7) . .
O34 W4 O6 84.9(7) . .
O40 W4 O6 73.3(7) . .
O41 W4 O6 85.1(7) . .
O60 W4 O6 79.2(6) . .
O88 W5 O78 99.6(9) . .
O88 W5 O89 101.9(9) . .
O78 W5 O89 89.8(8) . .
O88 W5 O87 100.5(8) . .
O78 W5 O87 91.0(8) . .
O89 W5 O87 157.2(8) . .
O88 W5 O96 96.0(9) . .
O78 W5 O96 164.4(8) . .
O89 W5 O96 87.1(8) . .
O87 W5 O96 86.0(7) . .
O88 W5 O64 173.3(8) . .
O78 W5 O64 81.6(7) . .
O89 W5 O64 84.7(7) . .
O87 W5 O64 72.9(7) . .
O96 W5 O64 82.9(7) . .
O92 W6 O74 101.6(9) . .
O92 W6 O85 101.6(8) . .
O74 W6 O85 94.0(7) . .
O92 W6 O116 99.6(8) . .
O74 W6 O116 92.8(8) . .
O85 W6 O116 155.9(8) . .
O92 W6 O93 91.6(9) . .
O74 W6 O93 166.4(8) . .
O85 W6 O93 86.5(7) . .
O116 W6 O93 81.6(8) . .
O92 W6 O65 168.4(8) . .
O74 W6 O65 87.2(7) . .
O85 W6 O65 85.2(7) . .
O116 W6 O65 72.1(7) . .
O93 W6 O65 79.3(7) . .
O61 W7 O35 96.9(9) . .
O61 W7 O42 103.0(9) . .
O35 W7 O42 88.9(8) . .
O61 W7 O48 99.9(9) . .
O35 W7 O48 163.1(8) . .
O42 W7 O48 85.1(8) . .
O61 W7 O45 98.0(9) . .
O35 W7 O45 91.7(8) . .
O42 W7 O45 158.8(8) . .
O48 W7 O45 88.3(8) . .
O61 W7 O5 170.3(8) . .
O35 W7 O5 81.9(7) . .
O42 W7 O5 86.6(7) . .
O48 W7 O5 81.9(7) . .
O45 W7 O5 72.5(7) . .
O76 W8 O73 100.7(8) . .
O76 W8 O77 101.5(7) . .
O73 W8 O77 91.1(8) . .
O76 W8 O75 101.5(7) . .
O73 W8 O75 93.7(8) . .
O77 W8 O75 155.1(7) . .
O76 W8 O78 98.8(8) . .
O73 W8 O78 160.5(8) . .
O77 W8 O78 83.2(7) . .
O75 W8 O78 84.2(7) . .
O76 W8 O62 174.8(7) . .
O73 W8 O62 79.4(7) . .
O77 W8 O62 83.6(6) . .
O75 W8 O62 73.4(6) . .
O78 W8 O62 81.4(7) . .
O90 W9 O94 98.9(9) . .
O90 W9 O89 103.4(8) . .
O94 W9 O89 87.1(8) . .
O90 W9 O116 98.6(8) . .
O94 W9 O116 88.7(8) . .
O89 W9 O116 157.9(8) . .
O90 W9 O77 97.1(8) . .
O94 W9 O77 163.8(7) . .
O89 W9 O77 87.1(7) . .
O116 W9 O77 91.0(7) . .
O90 W9 O65 170.4(8) . .
O94 W9 O65 83.9(7) . .
O89 W9 O65 85.9(7) . .
O116 W9 O65 72.2(7) . .
O77 W9 O65 80.6(6) . .
O31 W10 O30 99.2(10) . .
O31 W10 O29 103.7(9) . .
O30 W10 O29 157.1(8) . .
O31 W10 O33 96.4(9) . .
O30 W10 O33 85.8(9) . .
O29 W10 O33 89.2(8) . .
O31 W10 O13 96.4(9) . .
O30 W10 O13 88.1(8) . .
O29 W10 O13 91.8(8) . .
O33 W10 O13 166.6(8) . .
O31 W10 O2 174.1(8) . .
O30 W10 O2 85.9(7) . .
O29 W10 O2 71.5(7) . .
O33 W10 O2 87.0(7) . .
O13 W10 O2 80.6(7) . .
O38 W11 O32 99.4(9) . .
O38 W11 O41 102.3(8) . .
O32 W11 O41 94.1(8) . .
O38 W11 O47 99.0(9) . .
O32 W11 O47 92.3(8) . .
O41 W11 O47 156.3(8) . .
O38 W11 O50 95.5(8) . .
O32 W11 O50 165.1(7) . .
O41 W11 O50 83.0(7) . .
O47 W11 O50 84.9(7) . .
O38 W11 O7 169.9(8) . .
O32 W11 O7 85.5(7) . .
O41 W11 O7 86.1(7) . .
O47 W11 O7 71.7(7) . .
O50 W11 O7 79.8(6) . .
O26 W12 O15 100.2(8) . .
O26 W12 O25 102.6(9) . .
O15 W12 O25 90.2(7) . .
O26 W12 O27 98.7(9) . .
O15 W12 O27 90.9(7) . .
O25 W12 O27 158.1(8) . .
O26 W12 O37 96.8(8) . .
O15 W12 O37 162.8(8) . .
O25 W12 O37 88.1(8) . .
O27 W12 O37 84.4(8) . .
O26 W12 O3 172.2(8) . .
O15 W12 O3 82.7(6) . .
O25 W12 O3 84.5(7) . .
O27 W12 O3 73.9(7) . .
O37 W12 O3 80.1(7) . .
O24 W13 O25 101.7(8) . .
O24 W13 O23 99.0(8) . .
O25 W13 O23 159.1(8) . .
O24 W13 O14 98.8(8) . .
O25 W13 O14 86.5(8) . .
O23 W13 O14 93.1(8) . .
O24 W13 O36 95.9(8) . .
O25 W13 O36 83.7(8) . .
O23 W13 O36 91.5(8) . .
O14 W13 O36 163.8(8) . .
O24 W13 O4 171.7(8) . .
O25 W13 O4 86.6(7) . .
O23 W13 O4 72.7(7) . .
O14 W13 O4 82.2(7) . .
O36 W13 O4 84.4(7) . .
O83 W14 O84 103.3(8) . .
O83 W14 O81 98.4(8) . .
O84 W14 O81 158.3(7) . .
O83 W14 O80 97.3(8) . .
O84 W14 O80 87.4(8) . .
O81 W14 O80 89.9(8) . .
O83 W14 O97 97.3(8) . .
O84 W14 O97 87.5(8) . .
O81 W14 O97 89.7(8) . .
O80 W14 O97 165.3(7) . .
O83 W14 O63 171.1(8) . .
O84 W14 O63 85.2(7) . .
O81 W14 O63 73.1(7) . .
O80 W14 O63 80.3(7) . .
O97 W14 O63 85.5(7) . .
O18 W15 O10 103.5(8) . .
O18 W15 O13 99.6(9) . .
O10 W15 O13 90.9(8) . .
O18 W15 O17 101.6(9) . .
O10 W15 O17 95.9(7) . .
O13 W15 O17 155.5(7) . .
O18 W15 O16 95.9(8) . .
O10 W15 O16 160.3(7) . .
O13 W15 O16 82.6(7) . .
O17 W15 O16 83.2(7) . .
O18 W15 O1 176.1(8) . .
O10 W15 O1 78.0(7) . .
O13 W15 O1 83.9(7) . .
O17 W15 O1 74.7(7) . .
O16 W15 O1 82.8(6) . .
O44 W16 O37 101.9(9) . .
O44 W16 O45 100.2(9) . .
O37 W16 O45 89.6(8) . .
O44 W16 O43 99.8(9) . .
O37 W16 O43 91.4(8) . .
O45 W16 O43 159.3(8) . .
O44 W16 O51 96.5(9) . .
O37 W16 O51 161.4(8) . .
O45 W16 O51 89.9(8) . .
O43 W16 O51 82.7(8) . .
O44 W16 O5 174.1(8) . .
O37 W16 O5 79.7(7) . .
O45 W16 O5 74.1(7) . .
O43 W16 O5 85.7(7) . .
O51 W16 O5 82.2(7) . .
O28 W17 O16 96.1(9) . .
O28 W17 O27 97.8(10) . .
O16 W17 O27 91.5(8) . .
O28 W17 O35 97.7(9) . .
O16 W17 O35 166.1(8) . .
O27 W17 O35 88.6(8) . .
O28 W17 O30 104.3(10) . .
O16 W17 O30 89.2(8) . .
O27 W17 O30 157.7(8) . .
O35 W17 O30 85.4(8) . .
O28 W17 O3 170.9(9) . .
O16 W17 O3 82.9(7) . .
O27 W17 O3 73.3(7) . .
O35 W17 O3 83.8(7) . .
O30 W17 O3 84.7(7) . .
O91 W18 O71 102.6(9) . .
O91 W18 O80 103.8(8) . .
O71 W18 O80 93.5(8) . .
O91 W18 O75 99.8(8) . .
O71 W18 O75 93.4(8) . .
O80 W18 O75 153.3(7) . .
O91 W18 O79 97.8(8) . .
O71 W18 O79 159.6(7) . .
O80 W18 O79 81.0(7) . .
O75 W18 O79 83.6(6) . .
O91 W18 O62 172.3(7) . .
O71 W18 O62 79.9(7) . .
O80 W18 O62 83.3(6) . .
O75 W18 O62 72.6(6) . .
O79 W18 O62 80.0(6) . .
O46 W19 O47 103.2(11) . .
O46 W19 O33 98.0(9) . .
O47 W19 O33 90.1(8) . .
O46 W19 O42 100.3(10) . .
O47 W19 O42 156.0(8) . .
O33 W19 O42 91.5(8) . .
O46 W19 O49 97.3(9) . .
O47 W19 O49 87.7(8) . .
O33 W19 O49 164.6(8) . .
O42 W19 O49 84.5(8) . .
O46 W19 O7 172.9(10) . .
O47 W19 O7 69.8(7) . .
O33 W19 O7 83.1(7) . .
O42 W19 O7 86.7(7) . .
O49 W19 O7 81.8(7) . .
O52 W20 O53 103.0(8) . .
O52 W20 O51 100.4(8) . .
O53 W20 O51 84.2(8) . .
O52 W20 O55 102.3(9) . .
O53 W20 O55 154.5(8) . .
O51 W20 O55 88.4(9) . .
O52 W20 O56 102.7(9) . .
O53 W20 O56 90.6(8) . .
O51 W20 O56 156.9(8) . .
O55 W20 O56 86.7(9) . .
O52 W20 O8 173.1(8) . .
O53 W20 O8 82.1(6) . .
O51 W20 O8 84.6(7) . .
O55 W20 O8 72.9(7) . .
O56 W20 O8 72.4(7) . .
O82 W21 O72 101.4(9) . .
O82 W21 O85 102.1(8) . .
O72 W21 O85 93.3(8) . .
O82 W21 O81 100.5(8) . .
O72 W21 O81 92.9(8) . .
O85 W21 O81 154.9(7) . .
O82 W21 O95 93.2(8) . .
O72 W21 O95 165.4(8) . .
O85 W21 O95 83.8(7) . .
O81 W21 O95 84.1(7) . .
O82 W21 O63 168.8(7) . .
O72 W21 O63 86.6(7) . .
O85 W21 O63 85.0(7) . .
O81 W21 O63 71.0(6) . .
O95 W21 O63 78.9(6) . .
O86 W22 O79 102.0(8) . .
O86 W22 O87 99.9(9) . .
O79 W22 O87 91.2(7) . .
O86 W22 O84 103.0(9) . .
O79 W22 O84 88.3(7) . .
O87 W22 O84 156.7(7) . .
O86 W22 O98 95.0(8) . .
O79 W22 O98 162.9(7) . .
O87 W22 O98 88.1(7) . .
O84 W22 O98 85.7(8) . .
O86 W22 O64 172.8(8) . .
O79 W22 O64 80.3(6) . .
O87 W22 O64 73.1(7) . .
O84 W22 O64 83.9(7) . .
O98 W22 O64 83.1(7) . .
O57 W23 O50 102.6(8) . .
O57 W23 O60 104.3(8) . .
O50 W23 O60 90.2(7) . .
O57 W23 O59 98.7(9) . .
O50 W23 O59 86.3(8) . .
O60 W23 O59 157.0(8) . .
O57 W23 O56 99.1(8) . .
O50 W23 O56 157.2(8) . .
O60 W23 O56 91.0(8) . .
O59 W23 O56 83.8(8) . .
O57 W23 O8 168.4(7) . .
O50 W23 O8 84.6(6) . .
O60 W23 O8 84.6(6) . .
O59 W23 O8 72.5(7) . .
O56 W23 O8 72.9(7) . .
O99 W24 O98 99.7(9) . .
O99 W24 O110 98.3(10) . .
O98 W24 O110 161.8(9) . .
O99 W24 O100 97.6(10) . .
O98 W24 O100 92.2(9) . .
O110 W24 O100 88.4(10) . .
O99 W24 O101 103.9(10) . .
O98 W24 O101 90.0(8) . .
O110 W24 O101 82.8(10) . .
O100 W24 O101 157.7(9) . .
O99 W24 O68 170.5(9) . .
O98 W24 O68 81.4(7) . .
O110 W24 O68 81.4(8) . .
O100 W24 O68 72.9(8) . .
O101 W24 O68 85.5(7) . .
O19 W25 O9 105.1(8) . .
O19 W25 O14 101.9(8) . .
O9 W25 O14 93.7(8) . .
O19 W25 O17 99.0(8) . .
O9 W25 O17 96.0(8) . .
O14 W25 O17 153.8(7) . .
O19 W25 O15 92.7(7) . .
O9 W25 O15 162.0(7) . .
O14 W25 O15 79.8(7) . .
O17 W25 O15 83.6(7) . .
O19 W25 O1 172.7(8) . .
O9 W25 O1 79.7(7) . .
O14 W25 O1 83.2(7) . .
O17 W25 O1 74.7(7) . .
O15 W25 O1 82.9(6) . .
O114 W26 O108 101.5(10) . .
O114 W26 O107 101.7(10) . .
O108 W26 O107 156.2(9) . .
O114 W26 O94 97.6(10) . .
O108 W26 O94 93.0(8) . .
O107 W26 O94 89.5(8) . .
O114 W26 O115 98.2(10) . .
O108 W26 O115 88.5(9) . .
O107 W26 O115 82.8(9) . .
O94 W26 O115 163.6(8) . .
O114 W26 O69 173.5(9) . .
O108 W26 O69 72.1(7) . .
O107 W26 O69 84.8(8) . .
O94 W26 O69 82.0(7) . .
O115 W26 O69 82.9(8) . .
O104 W27 O95 103.1(11) . .
O104 W27 O105 99.7(11) . .
O95 W27 O105 93.0(8) . .
O104 W27 O103 103.5(10) . .
O95 W27 O103 91.9(8) . .
O105 W27 O103 154.6(9) . .
O104 W27 O112 93.8(11) . .
O95 W27 O112 163.0(8) . .
O105 W27 O112 82.9(9) . .
O103 W27 O112 85.1(8) . .
O104 W27 O67 172.8(9) . .
O95 W27 O67 81.8(7) . .
O105 W27 O67 85.1(8) . .
O103 W27 O67 70.9(7) . .
O112 W27 O67 81.4(7) . .
O106 W28 O107 101.8(9) . .
O106 W28 O109 97.8(11) . .
O107 W28 O109 80.6(10) . .
O106 W28 O96 100.0(9) . .
O107 W28 O96 92.0(8) . .
O109 W28 O96 161.8(10) . .
O106 W28 O100 100.4(9) . .
O107 W28 O100 156.8(9) . .
O109 W28 O100 89.7(10) . .
O96 W28 O100 90.8(8) . .
O106 W28 O68 173.5(8) . .
O107 W28 O68 84.2(8) . .
O109 W28 O68 80.7(9) . .
O96 W28 O68 82.1(7) . .
O100 W28 O68 73.4(8) . .
O58 W29 O49 102.7(8) . .
O58 W29 O48 101.8(10) . .
O49 W29 O48 86.2(8) . .
O58 W29 O55 100.4(9) . .
O49 W29 O55 156.8(8) . .
O48 W29 O55 86.4(9) . .
O58 W29 O59 103.7(10) . .
O49 W29 O59 87.9(8) . .
O48 W29 O59 154.5(8) . .
O55 W29 O59 89.3(9) . .
O58 W29 O8 170.2(8) . .
O49 W29 O8 84.9(6) . .
O48 W29 O8 84.7(7) . .
O55 W29 O8 72.5(7) . .
O59 W29 O8 70.1(7) . .
O102 W30 O101 100.8(11) . .
O102 W30 O103 101.6(11) . .
O101 W30 O103 157.2(9) . .
O102 W30 O97 97.0(10) . .
O101 W30 O97 90.3(9) . .
O103 W30 O97 91.2(8) . .
O102 W30 O119 100.2(10) . .
O101 W30 O119 85.3(9) . .
O103 W30 O119 86.6(9) . .
O97 W30 O119 162.7(8) . .
O102 W30 O67 173.7(9) . .
O101 W30 O67 85.4(8) . .
O103 W30 O67 72.3(8) . .
O97 W30 O67 81.9(7) . .
O119 W30 O67 81.1(8) . .
O117 W31 O93 102.3(10) . .
O117 W31 O108 97.5(10) . .
O93 W31 O108 92.7(8) . .
O117 W31 O105 103.9(10) . .
O93 W31 O105 93.2(9) . .
O108 W31 O105 156.0(9) . .
O117 W31 O113 94.9(10) . .
O93 W31 O113 162.5(8) . .
O108 W31 O113 82.1(8) . .
O105 W31 O113 85.4(9) . .
O117 W31 O69 169.0(9) . .
O93 W31 O69 83.5(7) . .
O108 W31 O69 72.7(7) . .
O105 W31 O69 84.9(8) . .
O113 W31 O69 79.0(7) . .
O122 W32 O111 98.5(12) . .
O122 W32 O119 104.3(12) . .
O111 W32 O119 93.1(10) . .
O122 W32 O110 105.4(12) . .
O111 W32 O110 155.9(10) . .
O119 W32 O110 84.2(10) . .
O122 W32 O120 101.3(12) . .
O111 W32 O120 81.9(10) . .
O119 W32 O120 154.3(10) . .
O110 W32 O120 90.2(10) . .
O122 W32 O66 170.2(11) . .
O111 W32 O66 74.8(8) . .
O119 W32 O66 83.4(8) . .
O110 W32 O66 81.1(8) . .
O120 W32 O66 71.0(9) . .
O118 W33 O121 94.6(12) . .
O118 W33 O115 87.8(10) . .
O121 W33 O115 98.5(11) . .
O118 W33 O120 89.8(11) . .
O121 W33 O120 101.9(12) . .
O115 W33 O120 159.6(10) . .
O118 W33 O109 157.5(11) . .
O121 W33 O109 106.9(12) . .
O115 W33 O109 82.5(10) . .
O120 W33 O109 92.2(10) . .
O118 W33 O66 79.0(9) . .
O121 W33 O66 172.1(11) . .
O115 W33 O66 86.0(8) . .
O120 W33 O66 73.7(9) . .
O109 W33 O66 80.1(9) . .
O70 W34 O112 104.7(11) . .
O70 W34 O113 100.3(10) . .
O112 W34 O113 92.2(9) . .
O70 W34 O111 105.4(9) . .
O112 W34 O111 92.2(9) . .
O113 W34 O111 151.9(8) . .
O70 W34 O118 102.0(10) . .
O112 W34 O118 153.3(9) . .
O113 W34 O118 84.3(9) . .
O111 W34 O118 79.4(8) . .
O70 W34 O66 168.0(9) . .
O112 W34 O66 86.1(8) . .
O113 W34 O66 84.3(8) . .
O111 W34 O66 68.4(7) . .
O118 W34 O66 67.2(7) . .

loop_
_geom_bond_atom_site_label_1
_geom_bond_atom_site_label_2
_geom_bond_distance
_geom_bond_site_symmetry_2
O1 P1 1.572(17) .
O1 Co1 2.319(17) .
O1 W15 2.369(17) .
O1 W25 2.376(17) .
O2 P1 1.522(16) .
O2 W10 2.316(15) .
O2 W1 2.348(15) .
O3 P1 1.553(17) .
O3 W12 2.332(16) .
O3 W17 2.349(16) .
O4 P1 1.545(17) .
O4 W2 2.335(17) .
O4 W13 2.338(17) .
O5 P2 1.551(18) .
O5 W7 2.340(16) .
O5 W16 2.336(16) .
O6 P2 1.492(18) .
O6 W3 2.356(17) .
O6 W4 2.361(18) .
O7 P2 1.580(18) .
O7 W11 2.303(18) .
O7 W19 2.341(17) .
O8 P2 1.588(16) .
O8 W23 2.366(15) .
O8 W29 2.386(15) .
O8 W20 2.380(15) .
O9 W25 1.793(18) .
O9 Co1 2.087(19) .
O10 W15 1.789(17) .
O10 Co1 2.053(17) .
O11 W1 1.740(17) .
O11 Co1 2.093(18) .
O12 W2 1.767(19) .
O12 Co1 1.995(19) .
O13 W15 1.897(18) .
O13 W10 1.951(18) .
O14 W13 1.882(18) .
O14 W25 1.938(18) .
O15 W12 1.814(15) .
O15 W25 2.047(15) .
O16 W17 1.851(17) .
O16 W15 2.013(17) .
O17 W15 1.955(17) .
O17 W25 1.941(17) .
O18 W15 1.751(19) .
O19 W25 1.753(19) .
O20 W1 1.751(18) .
O21 W1 1.862(16) .
O21 W2 1.954(17) .
O22 W2 1.708(19) .
O23 W13 1.885(18) .
O23 W2 1.944(18) .
O24 W13 1.698(19) .
O25 W13 1.861(18) .
O25 W12 1.921(18) .
O26 W12 1.67(2) .
O27 W12 1.921(19) .
O27 W17 1.937(19) .
O28 W17 1.49(3) .
O29 W10 1.897(18) .
O29 W1 1.895(18) .
O30 W10 1.85(2) .
O30 W17 1.96(2) .
O31 W10 1.70(2) .
O32 W11 1.821(18) .
O32 W1 2.068(18) .
O33 W10 1.880(19) .
O33 W19 1.928(19) .
O34 W4 1.751(17) .
O34 W2 2.097(17) .
O35 W7 1.872(18) .
O35 W17 1.930(18) .
O36 W3 1.852(19) .
O36 W13 1.939(19) .
O37 W16 1.85(2) .
O37 W12 1.977(19) .
O38 W11 1.73(2) .
O39 W4 1.664(18) .
O40 W4 1.929(19) .
O40 W3 1.920(19) .
O41 W11 1.853(17) .
O41 W4 1.917(17) .
O42 W7 1.859(19) .
O42 W19 1.939(19) .
O43 W3 1.875(18) .
O43 W16 1.896(18) .
O44 W16 1.68(2) .
O45 W16 1.875(18) .
O45 W7 1.969(18) .
O46 W19 1.69(2) .
O47 W11 1.845(19) .
O47 W19 1.914(19) .
O48 W29 1.90(2) .
O48 W7 1.95(2) .
O49 W29 1.903(17) .
O49 W19 1.943(17) .
O50 W23 1.818(16) .
O50 W11 2.048(16) .
O51 W20 1.878(19) .
O51 W16 1.940(18) .
O52 W20 1.750(19) .
O53 W20 1.872(17) .
O53 W3 1.937(17) .
O54 W3 1.670(16) .
O55 W29 1.92(2) .
O55 W20 1.90(2) .
O56 W23 1.95(2) .
O56 W20 1.95(2) .
O57 W23 1.72(2) .
O58 W29 1.69(2) .
O59 W23 1.84(2) .
O59 W29 1.97(2) .
O60 W23 1.855(17) .
O60 W4 2.005(17) .
O61 W7 1.53(2) .
O62 P3 1.568(16) .
O62 Co2 2.307(16) .
O62 W18 2.378(15) .
O62 W8 2.343(16) .
O63 P3 1.544(17) .
O63 W14 2.333(16) .
O63 W21 2.331(17) .
O64 P3 1.534(18) .
O64 W5 2.342(17) .
O64 W22 2.365(17) .
O65 P3 1.551(17) .
O65 W6 2.315(17) .
O65 W9 2.348(17) .
O66 P4 1.59(2) .
O66 W33 2.34(2) .
O66 W32 2.379(19) .
O66 W34 2.419(19) .
O67 P4 1.597(18) .
O67 W27 2.310(17) .
O67 W30 2.334(17) .
O68 P4 1.564(19) .
O68 W28 2.283(18) .
O68 W24 2.370(17) .
O69 P4 1.606(18) .
O69 W31 2.275(18) .
O69 W26 2.334(18) .
O70 W34 1.49(2) .
O71 W18 1.726(19) .
O71 Co2 2.099(19) .
O72 W21 1.718(17) .
O72 Co2 2.051(18) .
O73 W8 1.733(19) .
O73 Co2 2.070(19) .
O74 W6 1.793(17) .
O74 Co2 2.006(17) .
O75 W18 1.921(16) .
O75 W8 1.927(15) .
O76 W8 1.724(18) .
O77 W8 1.890(15) .
O77 W9 1.963(15) .
O78 W5 1.795(19) .
O78 W8 2.056(19) .
O79 W22 1.810(15) .
O79 W18 2.044(15) .
O80 W14 1.878(17) .
O80 W18 1.944(17) .
O81 W14 1.854(18) .
O81 W21 1.980(17) .
O82 W21 1.736(19) .
O83 W14 1.730(16) .
O84 W14 1.871(18) .
O84 W22 1.907(18) .
O85 W21 1.873(17) .
O85 W6 1.935(17) .
O86 W22 1.679(17) .
O87 W22 1.885(17) .
O87 W5 1.931(17) .
O88 W5 1.69(2) .
O89 W5 1.836(19) .
O89 W9 1.959(19) .
O90 W9 1.715(18) .
O91 W18 1.70(2) .
O92 W6 1.67(2) .
O93 W31 1.828(19) .
O93 W6 2.035(19) .
O94 W9 1.844(19) .
O94 W26 1.946(19) .
O95 W27 1.773(17) .
O95 W21 2.096(18) .
O96 W28 1.860(17) .
O96 W5 1.950(17) .
O97 W30 1.892(18) .
O97 W14 1.916(18) .
O98 W24 1.814(18) .
O98 W22 1.987(18) .
O99 W24 1.71(2) .
O100 W24 1.87(2) .
O100 W28 1.97(2) .
O101 W30 1.80(2) .
O101 W24 1.97(2) .
O102 W30 1.72(2) .
O103 W30 1.84(2) .
O103 W27 1.96(2) .
O104 W27 1.57(2) .
O105 W27 1.88(2) .
O105 W31 1.89(2) .
O106 W28 1.66(2) .
O107 W28 1.83(2) .
O107 W26 1.93(2) .
O108 W26 1.90(2) .
O108 W31 1.94(2) .
O109 W28 1.84(2) .
O109 W33 1.93(2) .
O110 W24 1.84(2) .
O110 W32 1.96(2) .
O111 W32 1.73(2) .
O111 W34 2.09(2) .
O112 W34 1.81(2) .
O112 W27 2.04(2) .
O113 W34 1.84(2) .
O113 W31 2.05(2) .
O114 W26 1.71(2) .
O115 W33 1.82(2) .
O115 W26 2.01(2) .
O116 W9 1.894(19) .
O116 W6 1.949(19) .
O117 W31 1.58(2) .
O118 W33 1.63(2) .
O118 W34 2.24(2) .
O119 W32 1.87(2) .
O119 W30 1.94(2) .
O120 W33 1.86(2) .
O120 W32 1.97(3) .
O121 W33 1.66(3) .
O122 W32 1.71(3) .
Co1 N1 1.99(2) .
Co2 N2 2.01(2) .
Fe1 C2 1.89(3) 2_566
Fe1 C2 1.89(3) .
Fe1 C3 1.91(3) .
Fe1 C3 1.91(3) 2_566
Fe1 C1 1.91(3) 2_566
Fe1 C1 1.91(3) .
N1 C1 1.17(3) .
N2 C2 1.17(3) .
N3 C3 1.17(3) .
O123 C4 1.30(4) .
O123 C6 1.38(3) .
C4 C5 1.63(5) .
C5 N4 1.49(4) .
N4 C7 1.52(4) .
C7 C6 1.56(4) .
O124 C10 1.50(4) .
O124 C8 1.56(4) .
C8 C9 1.40(4) .
C9 N5 1.54(4) .
N5 C11 1.44(4) .
C10 C11 1.52(5) .
O125 C12 1.40(4) .
O125 C14 1.43(5) .
C12 C13 1.53(5) .
C13 N6 1.46(4) .
N6 C15 1.61(5) .
C15 C14 1.54(6) .
O126 C16 1.51(3) .
O126 C18 1.53(4) .
C16 C17 1.53(4) .
C17 N7 1.54(4) .
N7 C19 1.36(4) .
C19 C18 1.57(5) .
O127 C20 1.49(5) .
O127 C22 1.40(5) .
C20 C21 1.54(5) .
C21 N8 1.46(4) .
N8 C23 1.55(5) .
C23 C22 1.36(5) .
O128 C24 1.419(19) .
O128 C26 1.481(19) .
C24 C25 1.50(2) .
C25 N9 1.493(19) .
N9 C27 1.459(19) .
C27 C26 1.53(2) .
O129 C28 1.435(19) .
O129 C30 1.430(19) .
C28 C29 1.524(19) .
C29 N10 1.446(19) .
N10 C31 1.449(19) .
C31 C30 1.53(2) .
O130 C32 1.416(19) .
O130 C34 1.450(19) .
C32 C33 1.53(2) .
C33 N11 1.473(19) .
N11 C35 1.481(19) .
C35 C34 1.55(2) .
N12 C40 1.43(2) .
N12 C36 1.433(19) .
N12 C38 1.43(2) .
C36 C37 1.517(19) .
C37 O131 1.52(2) .
C38 C39 1.53(2) .
C39 O132 1.54(2) .
C40 C41 1.52(2) .
C41 O133 1.53(2) .
O134 C43 1.530(19) .
N13 C46 1.450(19) .
N13 C42 1.460(19) .
N13 C44 1.445(18) .
O135 C45 1.528(18) .
C45 C44 1.548(18) .
C42 C43 1.541(19) .
C46 C47 1.539(19) .
C47 O136 1.495(19) .
O12W O13W 1.06(8) 2_666
O13W O12W 1.06(8) 2_666

loop_
_platon_squeeze_void_nr
_platon_squeeze_void_average_x
_platon_squeeze_void_average_y
_platon_squeeze_void_average_z
_platon_squeeze_void_volume
_platon_squeeze_void_count_electrons
_platon_squeeze_void_content
1 0.022 1.000 0.116 4029 2390 ' '
